data_1560585
loop_
_publ_author_name
'Haynes, Alyssa S.'
'Liu, Te-Kun'
'Frazer, Laszlo'
'Lin, Jyun-Fan'
'Wang, Shuo-Yu'
'Ketterson, John B.'
'Kanatzidis, Mercouri G.'
'Hsu, Kuei-Fang'

_publ_section_title
;
 Second harmonic generation response of the cubic chalcogenides
 Ba(6&#x2212;x)Srx[Ag(4&#x2212;y)Sn(y/4)](SnS4)4
;
_journal_name_full 'Journal of Solid State Chemistry'
_journal_page_first 119
_journal_page_last 125
_journal_paper_doi 10.1016/j.jssc.2017.01.025
_journal_volume 248
_journal_year 2017
_chemical_formula_moiety 'Ba3.2 Sr2.8 Ag2.6 Sn4.4 S16'
_chemical_formula_sum 'Ag0.22 Ba0.26 S1.33 Sn0.36 Sr0.23'
_chemical_formula_weight 165.57
_space_group_IT_number 220
_space_group_name_Hall 'I -4bd 2c 3'
_space_group_name_H-M_alt 'I -4 3 d'
_symmetry_cell_setting cubic
_symmetry_space_group_name_H-M 'I -4 3 d'
_atom_sites_solution_primary direct
_atom_sites_solution_secondary difmap
_audit_creation_method SHELXL-97
_cell_angle_alpha 90.00
_cell_angle_beta 90.00
_cell_angle_gamma 90.00
_cell_formula_units_Z 48
_cell_length_a 14.5646(4)
_cell_length_b 14.5646(4)
_cell_length_c 14.5646(4)
_cell_measurement_reflns_used 9278
_cell_measurement_temperature 296(2)
_cell_measurement_theta_max 28.24
_cell_measurement_theta_min 3.43
_cell_volume 3089.55(15)
_computing_cell_refinement 'Bruker APEX2'
_computing_data_collection 'Bruker APEX2'
_computing_data_reduction 'Bruker APEX2'
_computing_structure_refinement 'SHELXL-97 (Sheldrick, 2008)'
_computing_structure_solution 'SHELXS-97 (Sheldrick, 2008)'
_diffrn_ambient_temperature 296(2)
_diffrn_measured_fraction_theta_full 1.000
_diffrn_measured_fraction_theta_max 1.000
_diffrn_measurement_device_type 'CCD area detector'
_diffrn_measurement_method 'phi and omega scans'
_diffrn_radiation_monochromator graphite
_diffrn_radiation_source 'fine-focus sealed tube'
_diffrn_radiation_type MoK\a
_diffrn_radiation_wavelength 0.71073
_diffrn_reflns_av_R_equivalents 0.0389
_diffrn_reflns_av_sigmaI/netI 0.0167
_diffrn_reflns_limit_h_max 19
_diffrn_reflns_limit_h_min -16
_diffrn_reflns_limit_k_max 19
_diffrn_reflns_limit_k_min -19
_diffrn_reflns_limit_l_max 18
_diffrn_reflns_limit_l_min -19
_diffrn_reflns_number 11099
_diffrn_reflns_theta_full 28.24
_diffrn_reflns_theta_max 28.24
_diffrn_reflns_theta_min 3.43
_exptl_absorpt_coefficient_mu 14.836
_exptl_absorpt_correction_T_max 0.7457
_exptl_absorpt_correction_T_min 0.4360
_exptl_absorpt_correction_type multi-scan
_exptl_absorpt_process_details SADABS
_exptl_crystal_colour red
_exptl_crystal_density_diffrn 4.271
_exptl_crystal_density_method 'not measured'
_exptl_crystal_description block
_exptl_crystal_F_000 3513
_refine_diff_density_max 3.811
_refine_diff_density_min -0.764
_refine_diff_density_rms 0.234
_refine_ls_abs_structure_details 'Flack H D (1983), Acta Cryst. A39, 876-881'
_refine_ls_abs_structure_Flack 0.04(3)
_refine_ls_extinction_coef 0.00011(4)
_refine_ls_extinction_expression Fc^*^=kFc[1+0.001xFc^2^\l^3^/sin(2\q)]^-1/4^
_refine_ls_extinction_method SHELXL
_refine_ls_goodness_of_fit_ref 1.171
_refine_ls_matrix_type full
_refine_ls_number_parameters 28
_refine_ls_number_reflns 649
_refine_ls_number_restraints 1
_refine_ls_restrained_S_all 1.170
_refine_ls_R_factor_all 0.0307
_refine_ls_R_factor_gt 0.0305
_refine_ls_shift/su_max 0.000
_refine_ls_shift/su_mean 0.000
_refine_ls_structure_factor_coef Fsqd
_refine_ls_weighting_details 'calc w=1/[\s^2^(Fo^2^)+(0.0481P)^2^+27.3475P] where P=(Fo^2^+2Fc^2^)/3'
_refine_ls_weighting_scheme calc
_refine_ls_wR_factor_gt 0.0798
_refine_ls_wR_factor_ref 0.0801
_reflns_number_gt 646
_reflns_number_total 649
_reflns_threshold_expression >2sigma(I)
_cod_data_source_file JSSC-2017-248-119.cif
_cod_data_source_block compound_1c
_cod_original_sg_symbol_H-M I-43d
_cod_database_code 1560585

loop_
_symmetry_equiv_pos_as_xyz
'x, y, z'
'-x+1/2, -y, z+1/2'
'-x, y+1/2, -z+1/2'
'x+1/2, -y+1/2, -z'
'z, x, y'
'z+1/2, -x+1/2, -y'
'-z+1/2, -x, y+1/2'
'-z, x+1/2, -y+1/2'
'y, z, x'
'-y, z+1/2, -x+1/2'
'y+1/2, -z+1/2, -x'
'-y+1/2, -z, x+1/2'
'y+1/4, x+1/4, z+1/4'
'-y+1/4, -x+3/4, z+3/4'
'y+3/4, -x+1/4, -z+3/4'
'-y+3/4, x+3/4, -z+1/4'
'x+1/4, z+1/4, y+1/4'
'-x+3/4, z+3/4, -y+1/4'
'-x+1/4, -z+3/4, y+3/4'
'x+3/4, -z+1/4, -y+3/4'
'z+1/4, y+1/4, x+1/4'
'z+3/4, -y+1/4, -x+3/4'
'-z+3/4, y+3/4, -x+1/4'
'-z+1/4, -y+3/4, x+3/4'
'x+1/2, y+1/2, z+1/2'
'-x+1, -y+1/2, z+1'
'-x+1/2, y+1, -z+1'
'x+1, -y+1, -z+1/2'
'z+1/2, x+1/2, y+1/2'
'z+1, -x+1, -y+1/2'
'-z+1, -x+1/2, y+1'
'-z+1/2, x+1, -y+1'
'y+1/2, z+1/2, x+1/2'
'-y+1/2, z+1, -x+1'
'y+1, -z+1, -x+1/2'
'-y+1, -z+1/2, x+1'
'y+3/4, x+3/4, z+3/4'
'-y+3/4, -x+5/4, z+5/4'
'y+5/4, -x+3/4, -z+5/4'
'-y+5/4, x+5/4, -z+3/4'
'x+3/4, z+3/4, y+3/4'
'-x+5/4, z+5/4, -y+3/4'
'-x+3/4, -z+5/4, y+5/4'
'x+5/4, -z+3/4, -y+5/4'
'z+3/4, y+3/4, x+3/4'
'z+5/4, -y+3/4, -x+5/4'
'-z+5/4, y+5/4, -x+3/4'
'-z+3/4, -y+5/4, x+5/4'

loop_
_atom_site_label
_atom_site_type_symbol
_atom_site_fract_x
_atom_site_fract_y
_atom_site_fract_z
_atom_site_U_iso_or_equiv
_atom_site_adp_type
_atom_site_occupancy
_atom_site_symmetry_multiplicity
_atom_site_calc_flag
_atom_site_refinement_flags
_atom_site_disorder_assembly
_atom_site_disorder_group
Sr1 Sr 0.0000 0.2500 0.01968(6) 0.0277(3) Uani 0.47(4) 2 d SP . .
Ba1 Ba 0.0000 0.2500 0.01968(6) 0.0277(3) Uani 0.52(2) 2 d SP . .
Sn2 Sn 0.1250 0.0000 0.7500 0.0248(5) Uani 0.11 4 d SP . .
Ag1 Ag 0.1250 0.0000 0.7500 0.0248(5) Uani 0.41 4 d SP . .
Ag1A Ag 0.0820(4) 0.0000 0.7500 0.0248(5) Uani 0.17 2 d SP . .
Ag1B Ag 0.0449(11) 0.0000 0.7500 0.0248(5) Uani 0.07 2 d SP . .
S1 S 0.11201(15) 0.38799(15) 0.61201(15) 0.0337(8) Uani 1 3 d S . .
S2 S 0.16037(13) 0.32001(13) 0.85629(13) 0.0266(4) Uani 1 1 d . . .
Sn1 Sn 0.01829(3) 0.51829(3) 0.98171(3) 0.0202(2) Uani 1 3 d S . .

loop_
_atom_site_aniso_label
_atom_site_aniso_U_11
_atom_site_aniso_U_22
_atom_site_aniso_U_33
_atom_site_aniso_U_23
_atom_site_aniso_U_13
_atom_site_aniso_U_12
Sr1 0.0390(5) 0.0138(4) 0.0302(5) 0.000 0.000 0.0029(3)
Ba1 0.0390(5) 0.0138(4) 0.0302(5) 0.000 0.000 0.0029(3)
Sn2 0.0234(13) 0.0255(5) 0.0255(5) 0.000 0.000 0.000
Ag1 0.0234(13) 0.0255(5) 0.0255(5) 0.000 0.000 0.000
Ag1A 0.0234(13) 0.0255(5) 0.0255(5) 0.000 0.000 0.000
Ag1B 0.0234(13) 0.0255(5) 0.0255(5) 0.000 0.000 0.000
S1 0.0337(8) 0.0337(8) 0.0337(8) 0.0054(9) -0.0054(9) 0.0054(9)
S2 0.0250(8) 0.0281(9) 0.0267(9) -0.0052(7) 0.0031(7) 0.0004(7)
Sn1 0.0202(2) 0.0202(2) 0.0202(2) 0.00076(16) 0.00076(16) -0.00076(16)

loop_
_atom_type_symbol
_atom_type_description
_atom_type_scat_dispersion_real
_atom_type_scat_dispersion_imag
_atom_type_scat_source
S S 0.1246 0.1234 'International Tables Vol C Tables 4.2.6.8 and 6.1.1.4'
Sr Sr -1.5307 3.2498 'International Tables Vol C Tables 4.2.6.8 and 6.1.1.4'
Ag Ag -0.8971 1.1015 'International Tables Vol C Tables 4.2.6.8 and 6.1.1.4'
Sn Sn -0.6537 1.4246 'International Tables Vol C Tables 4.2.6.8 and 6.1.1.4'
Ba Ba -0.3244 2.2819 'International Tables Vol C Tables 4.2.6.8 and 6.1.1.4'

loop_
_geom_angle_atom_site_label_1
_geom_angle_atom_site_label_2
_geom_angle_atom_site_label_3
_geom_angle
_geom_angle_site_symmetry_1
_geom_angle_site_symmetry_3
S1 Sr1 S1 112.70(7) 15_455 40_445
S1 Sr1 S2 73.96(6) 15_455 15_455
S1 Sr1 S2 157.49(6) 40_445 15_455
S1 Sr1 S2 157.49(6) 15_455 40_445
S1 Sr1 S2 73.96(6) 40_445 40_445
S2 Sr1 S2 108.50(7) 15_455 40_445
S1 Sr1 S2 86.61(7) 15_455 46_354
S1 Sr1 S2 72.99(6) 40_445 46_354
S2 Sr1 S2 129.51(5) 15_455 46_354
S2 Sr1 S2 74.61(7) 40_445 46_354
S1 Sr1 S2 72.99(6) 15_455 23_545
S1 Sr1 S2 86.61(7) 40_445 23_545
S2 Sr1 S2 74.61(7) 15_455 23_545
S2 Sr1 S2 129.51(5) 40_445 23_545
S2 Sr1 S2 142.99(7) 46_354 23_545
S1 Sr1 S2 131.13(7) 15_455 26_453
S1 Sr1 S2 95.66(4) 40_445 26_453
S2 Sr1 S2 66.50(3) 15_455 26_453
S2 Sr1 S2 66.50(3) 40_445 26_453
S2 Sr1 S2 141.11(6) 46_354 26_453
S2 Sr1 S2 69.81(6) 23_545 26_453
S1 Sr1 S2 95.66(3) 15_455 1_554
S1 Sr1 S2 131.13(7) 40_445 1_554
S2 Sr1 S2 66.50(3) 15_455 1_554
S2 Sr1 S2 66.50(3) 40_445 1_554
S2 Sr1 S2 69.81(6) 46_354 1_554
S2 Sr1 S2 141.11(6) 23_545 1_554
S2 Sr1 S2 93.92(7) 26_453 1_554
S1 Sr1 Ag1B 125.78(19) 15_455 38_443
S1 Sr1 Ag1B 60.06(17) 40_445 38_443
S2 Sr1 Ag1B 98.2(2) 15_455 38_443
S2 Sr1 Ag1B 76.5(2) 40_445 38_443
S2 Sr1 Ag1B 129.9(2) 46_354 38_443
S2 Sr1 Ag1B 53.7(2) 23_545 38_443
S2 Sr1 Ag1B 40.40(7) 26_453 38_443
S2 Sr1 Ag1B 131.00(7) 1_554 38_443
S1 Sr1 Ag1B 60.06(17) 15_455 13_554
S1 Sr1 Ag1B 125.78(19) 40_445 13_554
S2 Sr1 Ag1B 76.5(2) 15_455 13_554
S2 Sr1 Ag1B 98.2(2) 40_445 13_554
S2 Sr1 Ag1B 53.7(2) 46_354 13_554
S2 Sr1 Ag1B 129.9(2) 23_545 13_554
S2 Sr1 Ag1B 131.00(7) 26_453 13_554
S2 Sr1 Ag1B 40.40(7) 1_554 13_554
Ag1B Sr1 Ag1B 171.14(3) 38_443 13_554
S1 Sr1 Ag1A 119.39(9) 15_455 38_443
S1 Sr1 Ag1A 65.92(8) 40_445 38_443
S2 Sr1 Ag1A 91.89(8) 15_455 38_443
S2 Sr1 Ag1A 83.10(9) 40_445 38_443
S2 Sr1 Ag1A 137.25(9) 46_354 38_443
S2 Sr1 Ag1A 46.61(9) 23_545 38_443
S2 Sr1 Ag1A 39.06(3) 26_453 38_443
S2 Sr1 Ag1A 132.43(4) 1_554 38_443
Ag1B Sr1 Ag1A 7.96(19) 38_443 38_443
Ag1B Sr1 Ag1A 168.19(13) 13_554 38_443
S1 Sr1 Ag1A 65.92(8) 15_455 13_554
S1 Sr1 Ag1A 119.39(9) 40_445 13_554
S2 Sr1 Ag1A 83.10(9) 15_455 13_554
S2 Sr1 Ag1A 91.89(8) 40_445 13_554
S2 Sr1 Ag1A 46.61(9) 46_354 13_554
S2 Sr1 Ag1A 137.25(9) 23_545 13_554
S2 Sr1 Ag1A 132.43(4) 26_453 13_554
S2 Sr1 Ag1A 39.06(3) 1_554 13_554
Ag1B Sr1 Ag1A 168.19(13) 38_443 13_554
Ag1B Sr1 Ag1A 7.96(19) 13_554 13_554
Ag1A Sr1 Ag1A 171.44(2) 38_443 13_554
Ag1A Sn2 Ag1A 180.000(5) 42_435 .
Ag1A Sn2 Ag1B 180.000(7) 42_435 .
Ag1A Sn2 Ag1B 0.000(3) . .
Ag1A Sn2 Ag1B 0.000(1) 42_435 42_435
Ag1A Sn2 Ag1B 180.000(5) . 42_435
Ag1B Sn2 Ag1B 180.000(2) . 42_435
Ag1A Sn2 S2 107.99(4) 42_435 37_444
Ag1A Sn2 S2 72.01(4) . 37_444
Ag1B Sn2 S2 72.01(4) . 37_444
Ag1B Sn2 S2 107.99(4) 42_435 37_444
Ag1A Sn2 S2 107.99(4) 42_435 15_456
Ag1A Sn2 S2 72.01(4) . 15_456
Ag1B Sn2 S2 72.01(4) . 15_456
Ag1B Sn2 S2 107.99(4) 42_435 15_456
S2 Sn2 S2 144.02(8) 37_444 15_456
Ag1A Sn2 S2 72.01(4) 42_435 12_565
Ag1A Sn2 S2 107.99(4) . 12_565
Ag1B Sn2 S2 107.99(4) . 12_565
Ag1B Sn2 S2 72.01(4) 42_435 12_565
S2 Sn2 S2 95.47(2) 37_444 12_565
S2 Sn2 S2 95.47(2) 15_456 12_565
Ag1A Sn2 S2 72.01(4) 42_435 34_535
Ag1A Sn2 S2 107.99(4) . 34_535
Ag1B Sn2 S2 107.99(4) . 34_535
Ag1B Sn2 S2 72.01(4) 42_435 34_535
S2 Sn2 S2 95.47(2) 37_444 34_535
S2 Sn2 S2 95.47(2) 15_456 34_535
S2 Sn2 S2 144.02(8) 12_565 34_535
Ag1A Sn2 Ba1 63.5 42_435 9_556
Ag1A Sn2 Ba1 116.5 . 9_556
Ag1B Sn2 Ba1 116.494(1) . 9_556
Ag1B Sn2 Ba1 63.5 42_435 9_556
S2 Sn2 Ba1 153.27(4) 37_444 9_556
S2 Sn2 Ba1 51.86(4) 15_456 9_556
S2 Sn2 Ba1 104.75(4) 12_565 9_556
S2 Sn2 Ba1 57.98(4) 34_535 9_556
Ag1A Sn2 Ba1 116.494(1) 42_435 37_445
Ag1A Sn2 Ba1 63.506(2) . 37_445
Ag1B Sn2 Ba1 63.506(2) . 37_445
Ag1B Sn2 Ba1 116.494(2) 42_435 37_445
S2 Sn2 Ba1 57.98(4) 37_444 37_445
S2 Sn2 Ba1 104.75(4) 15_456 37_445
S2 Sn2 Ba1 153.27(4) 12_565 37_445
S2 Sn2 Ba1 51.86(4) 34_535 37_445
Ba1 Sn2 Ba1 101.5 9_556 37_445
Ag1A Sn2 Ba1 116.494(2) 42_435 15_455
Ag1A Sn2 Ba1 63.506(2) . 15_455
Ag1B Sn2 Ba1 63.506(2) . 15_455
Ag1B Sn2 Ba1 116.494(2) 42_435 15_455
S2 Sn2 Ba1 104.75(4) 37_444 15_455
S2 Sn2 Ba1 57.98(4) 15_456 15_455
S2 Sn2 Ba1 51.86(4) 12_565 15_455
S2 Sn2 Ba1 153.27(4) 34_535 15_455
Ba1 Sn2 Ba1 101.5 9_556 15_455
Ba1 Sn2 Ba1 127.011(1) 37_445 15_455
Ag1A Sn2 Ba1 63.5 42_435 35_445
Ag1A Sn2 Ba1 116.5 . 35_445
Ag1B Sn2 Ba1 116.5 . 35_445
Ag1B Sn2 Ba1 63.5 42_435 35_445
S2 Sn2 Ba1 51.86(4) 37_444 35_445
S2 Sn2 Ba1 153.27(4) 15_456 35_445
S2 Sn2 Ba1 57.98(4) 12_565 35_445
S2 Sn2 Ba1 104.75(4) 34_535 35_445
Ba1 Sn2 Ba1 127.011(1) 9_556 35_445
Ba1 Sn2 Ba1 101.5 37_445 35_445
Ba1 Sn2 Ba1 101.5 15_455 35_445
Ag1B Ag1A Sn2 180.000(4) . .
Ag1B Ag1A Ag1A 180.000(3) . 42_435
Sn2 Ag1A Ag1A 0.000(1) . 42_435
Ag1B Ag1A Ag1B 180.000(1) . 42_435
Sn2 Ag1A Ag1B 0.000(2) . 42_435
Ag1A Ag1A Ag1B 0.000(1) 42_435 42_435
Ag1B Ag1A S2 85.96(16) . 37_444
Sn2 Ag1A S2 94.04(16) . 37_444
Ag1A Ag1A S2 94.04(16) 42_435 37_444
Ag1B Ag1A S2 94.04(16) 42_435 37_444
Ag1B Ag1A S2 85.96(16) . 15_456
Sn2 Ag1A S2 94.04(16) . 15_456
Ag1A Ag1A S2 94.04(16) 42_435 15_456
Ag1B Ag1A S2 94.04(16) 42_435 15_456
S2 Ag1A S2 171.9(3) 37_444 15_456
Ag1B Ag1A S2 120.06(12) . 12_565
Sn2 Ag1A S2 59.94(12) . 12_565
Ag1A Ag1A S2 59.94(12) 42_435 12_565
Ag1B Ag1A S2 59.94(12) 42_435 12_565
S2 Ag1A S2 92.02(7) 37_444 12_565
S2 Ag1A S2 92.02(7) 15_456 12_565
Ag1B Ag1A S2 120.06(12) . 34_535
Sn2 Ag1A S2 59.94(12) . 34_535
Ag1A Ag1A S2 59.94(12) 42_435 34_535
Ag1B Ag1A S2 59.94(12) 42_435 34_535
S2 Ag1A S2 92.02(7) 37_444 34_535
S2 Ag1A S2 92.02(7) 15_456 34_535
S2 Ag1A S2 119.9(2) 12_565 34_535
Ag1B Ag1A Sn1 66.67(9) . 3_546
Sn2 Ag1A Sn1 113.33(9) . 3_546
Ag1A Ag1A Sn1 113.33(9) 42_435 3_546
Ag1B Ag1A Sn1 113.33(9) 42_435 3_546
S2 Ag1A Sn1 40.14(6) 37_444 3_546
S2 Ag1A Sn1 135.13(15) 15_456 3_546
S2 Ag1A Sn1 74.10(4) 12_565 3_546
S2 Ag1A Sn1 132.12(4) 34_535 3_546
Ag1A Ag1B Sn2 0.000(2) . .
Ag1A Ag1B Ag1A 0.000(3) . 42_435
Sn2 Ag1B Ag1A 0.0 . 42_435
Ag1A Ag1B Ag1B 0.000(5) . 42_435
Sn2 Ag1B Ag1B 0.000(1) . 42_435
Ag1A Ag1B Ag1B 0.000(1) 42_435 42_435
Ag1A Ag1B S2 81.6(4) . 15_456
Sn2 Ag1B S2 81.6(4) . 15_456
Ag1A Ag1B S2 81.6(4) 42_435 15_456
Ag1B Ag1B S2 81.6(4) 42_435 15_456
Ag1A Ag1B S2 81.6(4) . 37_444
Sn2 Ag1B S2 81.6(4) . 37_444
Ag1A Ag1B S2 81.6(4) 42_435 37_444
Ag1B Ag1B S2 81.6(4) 42_435 37_444
S2 Ag1B S2 163.1(7) 15_456 37_444
Ag1A Ag1B S2 51.4(2) . 12_565
Sn2 Ag1B S2 51.4(2) . 12_565
Ag1A Ag1B S2 51.4(2) 42_435 12_565
Ag1B Ag1B S2 51.4(2) 42_435 12_565
S2 Ag1B S2 84.7(2) 15_456 12_565
S2 Ag1B S2 84.7(2) 37_444 12_565
Ag1A Ag1B S2 51.4(2) . 34_535
Sn2 Ag1B S2 51.4(2) . 34_535
Ag1A Ag1B S2 51.4(2) 42_435 34_535
Ag1B Ag1B S2 51.4(2) 42_435 34_535
S2 Ag1B S2 84.7(2) 15_456 34_535
S2 Ag1B S2 84.7(2) 37_444 34_535
S2 Ag1B S2 102.8(4) 12_565 34_535
Ag1A Ag1B S1 131.4(2) . 26_454
Sn2 Ag1B S1 131.4(2) . 26_454
Ag1A Ag1B S1 131.4(2) 42_435 26_454
Ag1B Ag1B S1 131.4(2) 42_435 26_454
S2 Ag1B S1 109.8(3) 15_456 26_454
S2 Ag1B S1 81.7(2) 37_444 26_454
S2 Ag1B S1 81.87(5) 12_565 26_454
S2 Ag1B S1 165.22(11) 34_535 26_454
Sn1 S1 Ba1 112.97(6) 28_456 47_445
Sn1 S1 Sr1 112.97(6) 28_456 47_445
Ba1 S1 Sr1 0.0 47_445 47_445
Sn1 S1 Sr1 112.97(6) 28_456 15_455
Ba1 S1 Sr1 105.76(7) 47_445 15_455
Sr1 S1 Sr1 105.76(7) 47_445 15_455
Sn1 S1 Sr1 112.97(6) 28_456 17
Ba1 S1 Sr1 105.76(7) 47_445 17
Sr1 S1 Sr1 105.76(7) 47_445 17
Sr1 S1 Sr1 105.76(7) 15_455 17
Sn1 S1 Ba1 112.97(6) 28_456 17
Ba1 S1 Ba1 105.76(7) 47_445 17
Sr1 S1 Ba1 105.76(7) 47_445 17
Sr1 S1 Ba1 105.76(7) 15_455 17
Sr1 S1 Ba1 0.00(3) 17 17
Sn1 S1 Ba1 112.97(6) 28_456 15_455
Ba1 S1 Ba1 105.76(7) 47_445 15_455
Sr1 S1 Ba1 105.76(7) 47_445 15_455
Sr1 S1 Ba1 0.0 15_455 15_455
Sr1 S1 Ba1 105.76(7) 17 15_455
Ba1 S1 Ba1 105.76(7) 17 15_455
Sn1 S1 Ag1B 71.41(12) 28_456 10_545
Ba1 S1 Ag1B 174.21(10) 47_445 10_545
Sr1 S1 Ag1B 174.21(10) 47_445 10_545
Sr1 S1 Ag1B 75.1(2) 15_455 10_545
Sr1 S1 Ag1B 68.63(8) 17 10_545
Ba1 S1 Ag1B 68.63(8) 17 10_545
Ba1 S1 Ag1B 75.1(2) 15_455 10_545
Sn1 S1 Ag1B 71.41(12) 28_456 29_455
Ba1 S1 Ag1B 68.63(8) 47_445 29_455
Sr1 S1 Ag1B 68.63(8) 47_445 29_455
Sr1 S1 Ag1B 174.21(10) 15_455 29_455
Sr1 S1 Ag1B 75.1(2) 17 29_455
Ba1 S1 Ag1B 75.1(2) 17 29_455
Ba1 S1 Ag1B 174.21(10) 15_455 29_455
Ag1B S1 Ag1B 110.34(11) 10_545 29_455
Sn1 S1 Ag1B 71.41(12) 28_456 26_454
Ba1 S1 Ag1B 75.1(2) 47_445 26_454
Sr1 S1 Ag1B 75.1(2) 47_445 26_454
Sr1 S1 Ag1B 68.63(8) 15_455 26_454
Sr1 S1 Ag1B 174.21(10) 17 26_454
Ba1 S1 Ag1B 174.21(10) 17 26_454
Ba1 S1 Ag1B 68.63(8) 15_455 26_454
Ag1B S1 Ag1B 110.34(11) 10_545 26_454
Ag1B S1 Ag1B 110.34(11) 29_455 26_454
Sn1 S1 Ag1A 68.37(6) 28_456 10_545
Ba1 S1 Ag1A 170.97(5) 47_445 10_545
Sr1 S1 Ag1A 170.97(5) 47_445 10_545
Sr1 S1 Ag1A 81.15(7) 15_455 10_545
Sr1 S1 Ag1A 66.28(3) 17 10_545
Ba1 S1 Ag1A 66.28(3) 17 10_545
Ba1 S1 Ag1A 81.15(7) 15_455 10_545
Ag1B S1 Ag1A 6.07(16) 10_545 10_545
Ag1B S1 Ag1A 104.27(9) 29_455 10_545
Ag1B S1 Ag1A 113.28(19) 26_454 10_545
Sn1 S1 Ag1A 68.37(6) 28_456 29_455
Ba1 S1 Ag1A 66.28(3) 47_445 29_455
Sr1 S1 Ag1A 66.28(3) 47_445 29_455
Sr1 S1 Ag1A 170.97(5) 15_455 29_455
Sr1 S1 Ag1A 81.15(7) 17 29_455
Ba1 S1 Ag1A 81.15(7) 17 29_455
Ba1 S1 Ag1A 170.97(5) 15_455 29_455
Ag1B S1 Ag1A 113.28(18) 10_545 29_455
Ag1B S1 Ag1A 6.07(16) 29_455 29_455
Ag1B S1 Ag1A 104.27(9) 26_454 29_455
Ag1A S1 Ag1A 107.23(7) 10_545 29_455
Sn1 S2 Ag1A 98.28(11) 15_456 13
Sn1 S2 Ag1B 91.5(2) 15_456 13
Ag1A S2 Ag1B 12.5(3) 13 13
Sn1 S2 Ag1 105.46(7) 15_456 6_456
Ag1A S2 Ag1 13.95(15) 13 6_456
Ag1B S2 Ag1 26.4(4) 13 6_456
Sn1 S2 Sn2 105.46(7) 15_456 6_456
Ag1A S2 Sn2 13.95(15) 13 6_456
Ag1B S2 Sn2 26.4(4) 13 6_456
Ag1 S2 Sn2 0.0 6_456 6_456
Sn1 S2 Ag1A 111.12(8) 15_456 6_456
Ag1A S2 Ag1A 26.0(3) 13 6_456
Ag1B S2 Ag1A 38.5(4) 13 6_456
Ag1 S2 Ag1A 12.07(11) 6_456 6_456
Sn2 S2 Ag1A 12.07(11) 6_456 6_456
Sn1 S2 Sr1 90.06(6) 15_456 15_455
Ag1A S2 Sr1 155.51(12) 13 15_455
Ag1B S2 Sr1 146.3(3) 13 15_455
Ag1 S2 Sr1 161.11(8) 6_456 15_455
Sn2 S2 Sr1 161.11(8) 6_456 15_455
Ag1A S2 Sr1 158.81(9) 6_456 15_455
Sn1 S2 Ba1 90.06(6) 15_456 15_455
Ag1A S2 Ba1 155.51(12) 13 15_455
Ag1B S2 Ba1 146.3(3) 13 15_455
Ag1 S2 Ba1 161.11(8) 6_456 15_455
Sn2 S2 Ba1 161.11(8) 6_456 15_455
Ag1A S2 Ba1 158.81(9) 6_456 15_455
Sr1 S2 Ba1 0.0 15_455 15_455
Sn1 S2 Ag1B 114.66(11) 15_456 6_456
Ag1A S2 Ag1B 34.5(3) 13 6_456
Ag1B S2 Ag1B 47.0(6) 13 6_456
Ag1 S2 Ag1B 20.6(2) 6_456 6_456
Sn2 S2 Ag1B 20.6(2) 6_456 6_456
Ag1A S2 Ag1B 8.52(17) 6_456 6_456
Sr1 S2 Ag1B 153.86(16) 15_455 6_456
Ba1 S2 Ag1B 153.86(16) 15_455 6_456
Sn1 S2 Sr1 88.41(6) 15_456 47_445
Ag1A S2 Sr1 100.55(14) 13 47_445
Ag1B S2 Sr1 111.0(3) 13 47_445
Ag1 S2 Sr1 88.70(5) 6_456 47_445
Sn2 S2 Sr1 88.70(5) 6_456 47_445
Ag1A S2 Sr1 78.45(11) 6_456 47_445
Sr1 S2 Sr1 102.68(6) 15_455 47_445
Ba1 S2 Sr1 102.68(6) 15_455 47_445
Ag1B S2 Sr1 71.30(19) 6_456 47_445
Sn1 S2 Ba1 88.41(6) 15_456 47_445
Ag1A S2 Ba1 100.55(14) 13 47_445
Ag1B S2 Ba1 111.0(3) 13 47_445
Ag1 S2 Ba1 88.70(5) 6_456 47_445
Sn2 S2 Ba1 88.70(5) 6_456 47_445
Ag1A S2 Ba1 78.45(11) 6_456 47_445
Sr1 S2 Ba1 102.68(6) 15_455 47_445
Ba1 S2 Ba1 102.68(6) 15_455 47_445
Ag1B S2 Ba1 71.30(19) 6_456 47_445
Sr1 S2 Ba1 0.0 47_445 47_445
Sn1 S2 Sr1 130.25(7) 15_456 1_556
Ag1A S2 Sr1 78.26(7) 13 1_556
Ag1B S2 Sr1 74.63(11) 13 1_556
Ag1 S2 Sr1 82.92(5) 6_456 1_556
Sn2 S2 Sr1 82.92(5) 6_456 1_556
Ag1A S2 Sr1 87.25(7) 6_456 1_556
Sr1 S2 Sr1 78.79(5) 15_455 1_556
Ba1 S2 Sr1 78.79(5) 15_455 1_556
Ag1B S2 Sr1 90.39(10) 6_456 1_556
Sr1 S2 Sr1 141.30(6) 47_445 1_556
Ba1 S2 Sr1 141.30(6) 47_445 1_556
S1 Sn1 S2 112.27(5) 28_456 40_446
S1 Sn1 S2 112.27(5) 28_456 46_355
S2 Sn1 S2 106.54(5) 40_446 46_355
S1 Sn1 S2 112.27(5) 28_456 41_445
S2 Sn1 S2 106.54(5) 40_446 41_445
S2 Sn1 S2 106.54(5) 46_355 41_445
S1 Sn1 Ag1B 68.89(19) 28_456 26_454
S2 Sn1 Ag1B 45.29(14) 40_446 26_454
S2 Sn1 Ag1B 136.80(14) 46_355 26_454
S2 Sn1 Ag1B 112.6(2) 41_445 26_454
S1 Sn1 Ag1B 68.89(19) 28_456 9_556
S2 Sn1 Ag1B 136.80(14) 40_446 9_556
S2 Sn1 Ag1B 112.6(2) 46_355 9_556
S2 Sn1 Ag1B 45.29(14) 41_445 9_556
Ag1B Sn1 Ag1B 107.8(2) 26_454 9_556
S1 Sn1 Ag1B 68.89(19) 28_456 6_456
S2 Sn1 Ag1B 112.6(2) 40_446 6_456
S2 Sn1 Ag1B 45.29(14) 46_355 6_456
S2 Sn1 Ag1B 136.80(14) 41_445 6_456
Ag1B Sn1 Ag1B 107.8(2) 26_454 6_456
Ag1B Sn1 Ag1B 107.8(2) 9_556 6_456
S1 Sn1 Ag1A 75.04(7) 28_456 26_454
S2 Sn1 Ag1A 41.59(6) 40_446 26_454
S2 Sn1 Ag1A 140.52(6) 46_355 26_454
S2 Sn1 Ag1A 105.63(9) 41_445 26_454
Ag1B Sn1 Ag1A 8.1(2) 26_454 26_454
Ag1B Sn1 Ag1A 106.2(2) 9_556 26_454
Ag1B Sn1 Ag1A 115.57(7) 6_456 26_454
S1 Sn1 Ag1A 75.04(7) 28_456 9_556
S2 Sn1 Ag1A 140.52(6) 40_446 9_556
S2 Sn1 Ag1A 105.63(9) 46_355 9_556
S2 Sn1 Ag1A 41.59(6) 41_445 9_556
Ag1B Sn1 Ag1A 115.57(7) 26_454 9_556
Ag1B Sn1 Ag1A 8.1(2) 9_556 9_556
Ag1B Sn1 Ag1A 106.2(2) 6_456 9_556
Ag1A Sn1 Ag1A 113.58(6) 26_454 9_556
S1 Sn1 Ag1A 75.04(7) 28_456 6_456
S2 Sn1 Ag1A 105.63(9) 40_446 6_456
S2 Sn1 Ag1A 41.59(6) 46_355 6_456
S2 Sn1 Ag1A 140.52(6) 41_445 6_456
Ag1B Sn1 Ag1A 106.2(2) 26_454 6_456
Ag1B Sn1 Ag1A 115.57(7) 9_556 6_456
Ag1B Sn1 Ag1A 8.1(2) 6_456 6_456
Ag1A Sn1 Ag1A 113.58(6) 26_454 6_456
Ag1A Sn1 Ag1A 113.58(6) 9_556 6_456
S1 Sn1 Sr1 133.627(11) 28_456 11_456
S2 Sn1 Sr1 54.23(5) 40_446 11_456
S2 Sn1 Sr1 114.10(5) 46_355 11_456
S2 Sn1 Sr1 52.55(5) 41_445 11_456
Ag1B Sn1 Sr1 78.2(2) 26_454 11_456
Ag1B Sn1 Sr1 92.40(2) 9_556 11_456
Ag1B Sn1 Sr1 155.3(2) 6_456 11_456
Ag1A Sn1 Sr1 70.14(9) 26_454 11_456
Ag1A Sn1 Sr1 91.715(15) 9_556 11_456
Ag1A Sn1 Sr1 147.57(9) 6_456 11_456
S1 Sn1 Ba1 133.627(11) 28_456 11_456
S2 Sn1 Ba1 54.23(5) 40_446 11_456
S2 Sn1 Ba1 114.10(5) 46_355 11_456
S2 Sn1 Ba1 52.55(5) 41_445 11_456
Ag1B Sn1 Ba1 78.2(2) 26_454 11_456
Ag1B Sn1 Ba1 92.40(2) 9_556 11_456
Ag1B Sn1 Ba1 155.3(2) 6_456 11_456
Ag1A Sn1 Ba1 70.14(9) 26_454 11_456
Ag1A Sn1 Ba1 91.715(15) 9_556 11_456
Ag1A Sn1 Ba1 147.57(9) 6_456 11_456
Sr1 Sn1 Ba1 0.00(2) 11_456 11_456

loop_
_geom_bond_atom_site_label_1
_geom_bond_atom_site_label_2
_geom_bond_distance
_geom_bond_site_symmetry_2
Sr1 S1 3.1096(15) 15_455
Sr1 S1 3.1096(15) 40_445
Sr1 S2 3.1402(19) 15_455
Sr1 S2 3.1402(19) 40_445
Sr1 S2 3.2105(19) 46_354
Sr1 S2 3.2105(19) 23_545
Sr1 S2 3.487(2) 26_453
Sr1 S2 3.487(2) 1_554
Sr1 Ag1B 3.710(3) 38_443
Sr1 Ag1B 3.710(3) 13_554
Sr1 Ag1A 3.843(2) 38_443
Sr1 Ag1A 3.843(2) 13_554
Sn2 Ag1A 0.627(7) 42_435
Sn2 Ag1A 0.627(7) .
Sn2 Ag1B 1.167(16) .
Sn2 Ag1B 1.167(16) 42_435
Sn2 S2 2.5936(19) 37_444
Sn2 S2 2.5936(19) 15_456
Sn2 S2 2.5936(19) 12_565
Sn2 S2 2.5936(19) 34_535
Sn2 Ba1 4.08101(14) 9_556
Sn2 Ba1 4.08101(12) 37_445
Sn2 Ba1 4.08101(12) 15_455
Sn2 Ba1 4.08101(12) 35_445
Ag1A Ag1B 0.540(12) .
Ag1A Ag1A 1.253(13) 42_435
Ag1A Ag1B 1.79(2) 42_435
Ag1A S2 2.473(2) 37_444
Ag1A S2 2.473(2) 15_456
Ag1A S2 2.850(4) 12_565
Ag1A S2 2.850(4) 34_535
Ag1A Sn1 3.687(3) 3_546
Ag1B Ag1A 1.79(2) 42_435
Ag1B Ag1B 2.33(3) 42_435
Ag1B S2 2.494(3) 15_456
Ag1B S2 2.494(3) 37_444
Ag1B S2 3.156(10) 12_565
Ag1B S2 3.156(10) 34_535
Ag1B S1 3.453(10) 26_454
S1 Sn1 2.364(4) 28_456
S1 Ba1 3.1096(15) 47_445
S1 Sr1 3.1096(15) 47_445
S1 Sr1 3.1096(15) 15_455
S1 Sr1 3.1096(15) 17
S1 Ba1 3.1096(15) 17
S1 Ba1 3.1096(15) 15_455
S1 Ag1B 3.453(10) 10_545
S1 Ag1B 3.453(11) 29_455
S1 Ag1B 3.453(10) 26_454
S1 Ag1A 3.832(5) 10_545
S1 Ag1A 3.832(5) 29_455
S2 Sn1 2.4015(19) 15_456
S2 Ag1A 2.473(2) 13
S2 Ag1B 2.494(3) 13
S2 Ag1 2.5936(19) 6_456
S2 Sn2 2.5936(19) 6_456
S2 Ag1A 2.850(4) 6_456
S2 Sr1 3.1403(19) 15_455
S2 Ba1 3.1403(19) 15_455
S2 Ag1B 3.156(10) 6_456
S2 Sr1 3.2105(19) 47_445
S2 Ba1 3.2105(19) 47_445
S2 Sr1 3.487(2) 1_556
Sn1 S1 2.364(4) 28_456
Sn1 S2 2.4016(19) 40_446
Sn1 S2 2.4016(19) 46_355
Sn1 S2 2.4016(19) 41_445
Sn1 Ag1B 3.508(4) 26_454
Sn1 Ag1B 3.508(4) 9_556
Sn1 Ag1B 3.508(4) 6_456
Sn1 Ag1A 3.687(3) 26_454
Sn1 Ag1A 3.687(3) 9_556
Sn1 Ag1A 3.687(3) 6_456
Sn1 Sr1 3.9555(6) 11_456
Sn1 Ba1 3.9555(6) 11_456
